data_7701898
loop_
_publ_author_name
'Abe, Masaaki'
'Mukotaka, Hiroto'
'Fujioka, Taro'
'Okawara, Toru'
'Umegaki, Kei'
'Ono, Toshikazu'
'Hisaeda, Yoshio'

_publ_section_title
;
 First entry into nonmetal-centred porphycenes: synthesis of a
 phosphorus(v) complex of octaethylporphycene.
;
_journal_issue 8
_journal_name_full 'Dalton transactions (Cambridge, England : 2003)'
_journal_page_first 2487
_journal_page_last 2491
_journal_paper_doi 10.1039/c7dt04471b
_journal_volume 47
_journal_year 2018
_chemical_formula_moiety 'F0.8 P0.44, F5.2 P0.56, 2(C38 H50 N4 O2 P), F6 P'
_chemical_formula_sum 'C76 H100 F12 N8 O4 P4'
_chemical_formula_weight 1541.51
_space_group_crystal_system triclinic
_space_group_IT_number 2
_space_group_name_Hall '-P 1'
_space_group_name_H-M_alt 'P -1'
_symmetry_space_group_name_Hall '-P 1'
_symmetry_space_group_name_H-M 'P -1'
_atom_sites_solution_hydrogens geom
_atom_sites_solution_primary heavy
_audit_creation_date 2017-12-18
_audit_creation_method
;
Olex2 1.2
(compiled 2017.08.10 svn.r3458 for OlexSys, GUI svn.r5381)
;
_audit_update_record
;
2017-12-18 deposited with the CCDC.
2018-01-22 downloaded from the CCDC.
;
_cell_angle_alpha 72.154(2)
_cell_angle_beta 87.487(2)
_cell_angle_gamma 87.452(2)
_cell_formula_units_Z 2
_cell_length_a 14.105(2)
_cell_length_b 14.414(2)
_cell_length_c 18.746(3)
_cell_measurement_reflns_used 6693
_cell_measurement_temperature 100(2)
_cell_measurement_theta_max 25.34
_cell_measurement_theta_min 2.19
_cell_volume 3622.4(9)
_computing_molecular_graphics 'Olex2 (Dolomanov et al., 2009)'
_computing_publication_material 'Olex2 (Dolomanov et al., 2009)'
_computing_structure_refinement 'ShelXL (Sheldrick, 2015)'
_computing_structure_solution 'ShelXS-1997 (Sheldrick, 2008)'
_diffrn_ambient_temperature 100.15
_diffrn_measured_fraction_theta_full 1.000
_diffrn_measured_fraction_theta_max 0.993
_diffrn_measurement_device_type 'Bruker APEX-II CCD'
_diffrn_measurement_method '\f and \w scans'
_diffrn_radiation_monochromator graphite
_diffrn_radiation_type MoK\a
_diffrn_radiation_wavelength 0.71073
_diffrn_reflns_av_R_equivalents 0.0643
_diffrn_reflns_av_unetI/netI 0.0770
_diffrn_reflns_Laue_measured_fraction_full 1.000
_diffrn_reflns_Laue_measured_fraction_max 0.993
_diffrn_reflns_limit_h_max 17
_diffrn_reflns_limit_h_min -17
_diffrn_reflns_limit_k_max 17
_diffrn_reflns_limit_k_min -17
_diffrn_reflns_limit_l_max 22
_diffrn_reflns_limit_l_min -22
_diffrn_reflns_number 40215
_diffrn_reflns_point_group_measured_fraction_full 1.000
_diffrn_reflns_point_group_measured_fraction_max 0.993
_diffrn_reflns_theta_full 25.242
_diffrn_reflns_theta_max 25.684
_diffrn_reflns_theta_min 1.142
_diffrn_standards_number 0
_exptl_absorpt_coefficient_mu 0.192
_exptl_absorpt_correction_type none
_exptl_crystal_colour violet
_exptl_crystal_colour_primary violet
_exptl_crystal_density_diffrn 1.413
_exptl_crystal_description plate
_exptl_crystal_F_000 1624
_exptl_crystal_size_max 0.8
_exptl_crystal_size_mid 0.27
_exptl_crystal_size_min 0.03
_refine_diff_density_max 0.372
_refine_diff_density_min -0.443
_refine_diff_density_rms 0.061
_refine_ls_extinction_method none
_refine_ls_goodness_of_fit_ref 1.006
_refine_ls_hydrogen_treatment constr
_refine_ls_matrix_type full
_refine_ls_number_parameters 986
_refine_ls_number_reflns 13669
_refine_ls_number_restraints 42
_refine_ls_restrained_S_all 1.005
_refine_ls_R_factor_all 0.0905
_refine_ls_R_factor_gt 0.0482
_refine_ls_shift/su_max 0.001
_refine_ls_shift/su_mean 0.000
_refine_ls_structure_factor_coef Fsqd
_refine_ls_weighting_details 'w=1/[\s^2^(Fo^2^)+(0.0431P)^2^+1.2785P] where P=(Fo^2^+2Fc^2^)/3'
_refine_ls_weighting_scheme calc
_refine_ls_wR_factor_gt 0.0938
_refine_ls_wR_factor_ref 0.1098
_reflns_Friedel_coverage 0.000
_reflns_number_gt 9136
_reflns_number_total 13669
_reflns_threshold_expression 'I > 2\s(I)'
_cod_data_source_file c7dt04471b2.cif
_cod_data_source_block mkt1_0m
_cod_original_cell_volume 3622.2(9)
_cod_database_code 7701898
_shelx_shelxl_version_number 2017/1
_shelx_space_group_comment
;
The symmetry employed for this shelxl refinement is uniquely defined
by the following loop, which should always be used as a source of
symmetry information in preference to the above space-group names.
They are only intended as comments.
;
_shelx_estimated_absorpt_t_max 0.994
_shelx_estimated_absorpt_t_min 0.861
_olex2_refinement_description
;
1. Fixed Uiso
 At 1.2 times of:
  All C(H) groups, All C(H,H) groups
 At 1.5 times of:
  All C(H,H,H) groups
2. Uiso/Uaniso restraints and constraints
Uanis(P0AA) \\sim Ueq, Uanis(F0AA) \\sim Ueq, Uanis(F1AA) \\sim Ueq,
Uanis(F2AA) \\sim Ueq, Uanis(F3AA) \\sim Ueq, Uanis(F4AA) \\sim Ueq,
Uanis(F5AA) \\sim Ueq: with sigma of 0.02 and sigma for terminal atoms of 0.04
Uanis(P0AA) = Uanis(F0AA) = Uanis(F1AA) = Uanis(F2AA) = Uanis(F3AA) =
Uanis(F4AA) = Uanis(F5AA)
3. Others
 Sof(F0AA)=Sof(F1AA)=Sof(F2AA)=Sof(F3AA)=Sof(F4AA)=Sof(F5AA)=1-FVAR(1)
 Sof(F2A)=Sof(F1A)=Sof(F3A)=Sof(F4A)=Sof(F5A)=Sof(F6A)=FVAR(1)
 Sof(P0AA)=1-FVAR(2)
 Sof(P2A)=FVAR(2)
4.a Secondary CH2 refined with riding coordinates:
 C21A(H21A,H21B), C23A(H23A,H23B), C25A(H25A,H25B), C27A(H27A,H27B), C29A(H29A,
 H29B), C31A(H31A,H31B), C33A(H33A,H33B), C35A(H35A,H35B), C21B(H21C,H21D),
 C23B(H23C,H23D), C25B(H25C,H25D), C27B(H27C,H27D), C29B(H29C,H29D), C31B(H31C,
 H31D), C33B(H33C,H33D), C35B(H35C,H35D)
4.b Aromatic/amide H refined with riding coordinates:
 C9A(H9A), C10A(H10A), C19A(H19A), C20A(H20A), C9B(H9B), C10B(H10B),
 C19B(H19B), C20B(H20B)
4.c Idealised Me refined as rotating group:
 C22A(H22A,H22B,H22C), C24A(H24A,H24B,H24C), C26A(H26A,H26B,H26C), C28A(H28A,
 H28B,H28C), C30A(H30A,H30B,H30C), C32A(H32A,H32B,H32C), C34A(H34A,H34B,H34C),
 C36A(H36A,H36B,H36C), C37A(H37A,H37B,H37C), C38A(H38A,H38B,H38C), C22B(H22D,
 H22E,H22F), C24B(H24D,H24E,H24F), C26B(H26D,H26E,H26F), C28B(H28D,H28E,H28F),
 C30B(H30D,H30E,H30F), C32B(H32D,H32E,H32F), C34B(H34D,H34E,H34F), C36B(H36D,
 H36E,H36F), C37B(H37D,H37E,H37F), C38B(H38D,H38E,H38F)
;
_olex2_submission_special_instructions 'No special instructions were received'

loop_
_space_group_symop_operation_xyz
'x, y, z'
'-x, -y, -z'

loop_
_atom_site_label
_atom_site_type_symbol
_atom_site_fract_x
_atom_site_fract_y
_atom_site_fract_z
_atom_site_U_iso_or_equiv
_atom_site_adp_type
_atom_site_occupancy
_atom_site_site_symmetry_order
_atom_site_calc_flag
_atom_site_refinement_flags_posn
_atom_site_refinement_flags_adp
_atom_site_refinement_flags_occupancy
_atom_site_disorder_assembly
_atom_site_disorder_group
P0AA P 0.6822(6) 0.6006(8) 0.1491(6) 0.065(3) Uani 0.44(4) 1 d . U P A 2
F0AA F 0.740(3) 0.536(3) 0.1199(17) 0.065(3) Uani 0.133(4) 1 d . U P A 2
F1AA F 0.7217(13) 0.6855(15) 0.0653(11) 0.065(3) Uani 0.133(4) 1 d . U P A 2
F2A F 0.69930(18) 0.70398(17) 0.10672(15) 0.0530(8) Uani 0.867(4) 1 d . . P A 1
F2AA F 0.6539(12) 0.5387(18) 0.2184(11) 0.065(3) Uani 0.133(4) 1 d . U P A 2
F3AA F 0.6318(12) 0.6962(17) 0.1677(11) 0.065(3) Uani 0.133(4) 1 d . U P A 2
F4AA F 0.606(3) 0.594(4) 0.090(2) 0.065(3) Uani 0.133(4) 1 d . U P A 2
F5AA F 0.7724(15) 0.6406(19) 0.1810(12) 0.065(3) Uani 0.133(4) 1 d . U P A 2
P1A P 0.25190(4) 0.89819(5) 0.87745(4) 0.01277(15) Uani 1 1 d . . . . .
O1A O 0.23769(11) 0.78796(12) 0.87007(9) 0.0145(4) Uani 1 1 d . . . . .
O2A O 0.25232(11) 1.01031(12) 0.88149(9) 0.0156(4) Uani 1 1 d . . . . .
N1A N 0.13002(14) 0.88962(15) 0.92021(11) 0.0137(5) Uani 1 1 d . . . . .
N2A N 0.28866(14) 0.84253(15) 0.97584(11) 0.0144(5) Uani 1 1 d . . . . .
N3A N 0.37373(14) 0.90376(15) 0.83434(11) 0.0133(5) Uani 1 1 d . . . . .
N4A N 0.21456(14) 0.94648(15) 0.77930(11) 0.0128(5) Uani 1 1 d . . . . .
C1A C 0.04265(17) 0.93563(19) 0.90334(14) 0.0156(6) Uani 1 1 d . . . . .
C2A C -0.01919(17) 0.9022(2) 0.96846(15) 0.0179(6) Uani 1 1 d . . . . .
C3A C 0.02971(17) 0.8366(2) 1.02415(14) 0.0170(6) Uani 1 1 d . . . . .
C4A C 0.12502(17) 0.83273(19) 0.99454(14) 0.0155(6) Uani 1 1 d . . . . .
C5A C 0.21412(17) 0.80303(19) 1.02507(14) 0.0147(6) Uani 1 1 d . . . . .
C6A C 0.24901(18) 0.75324(19) 1.09801(14) 0.0168(6) Uani 1 1 d . . . . .
C7A C 0.34427(18) 0.7690(2) 1.09341(14) 0.0179(6) Uani 1 1 d . . . . .
C8A C 0.37015(17) 0.8219(2) 1.01720(14) 0.0170(6) Uani 1 1 d . . . . .
C9A C 0.46364(18) 0.8436(2) 0.99451(15) 0.0222(6) Uani 1 1 d . . . . .
H9A H 0.506189 0.831827 1.034472 0.027 Uiso 1 1 calc R . . . .
C10A C 0.50524(18) 0.8790(2) 0.92461(15) 0.0218(6) Uani 1 1 d . . . . .
H10A H 0.571055 0.890571 0.924370 0.026 Uiso 1 1 calc R . . . .
C11A C 0.46755(17) 0.90093(19) 0.85402(14) 0.0163(6) Uani 1 1 d . . . . .
C12A C 0.52686(17) 0.91626(19) 0.78722(14) 0.0159(6) Uani 1 1 d . . . . .
C13A C 0.47030(17) 0.92198(18) 0.72857(14) 0.0140(6) Uani 1 1 d . . . . .
C14A C 0.37426(17) 0.91809(18) 0.75765(14) 0.0141(6) Uani 1 1 d . . . . .
C15A C 0.28466(17) 0.93962(18) 0.72716(14) 0.0133(6) Uani 1 1 d . . . . .
C16A C 0.24745(18) 0.96890(18) 0.65327(14) 0.0158(6) Uani 1 1 d . . . . .
C17A C 0.15569(18) 1.00000(18) 0.66137(14) 0.0161(6) Uani 1 1 d . . . . .
C18A C 0.13506(17) 0.98784(18) 0.73954(14) 0.0148(6) Uani 1 1 d . . . . .
C19A C 0.04876(18) 1.01708(19) 0.76470(15) 0.0187(6) Uani 1 1 d . . . . .
H19A H 0.010162 1.057981 0.726551 0.022 Uiso 1 1 calc R . . . .
C20A C 0.00994(18) 0.99649(19) 0.83592(15) 0.0190(6) Uani 1 1 d . . . . .
H20A H -0.049089 1.029368 0.839615 0.023 Uiso 1 1 calc R . . . .
C21A C -0.12247(17) 0.9336(2) 0.97152(16) 0.0233(7) Uani 1 1 d . . . . .
H21A H -0.130230 1.003171 0.941798 0.028 Uiso 1 1 calc R . . . .
H21B H -0.142058 0.927411 1.024101 0.028 Uiso 1 1 calc R . . . .
C22A C -0.18687(19) 0.8732(3) 0.94130(18) 0.0360(8) Uani 1 1 d . . . . .
H22A H -0.169041 0.880708 0.888751 0.054 Uiso 1 1 calc GR . . . .
H22B H -0.253022 0.895609 0.944834 0.054 Uiso 1 1 calc GR . . . .
H22C H -0.179958 0.804337 0.970877 0.054 Uiso 1 1 calc GR . . . .
C23A C -0.01266(19) 0.7816(2) 1.09922(15) 0.0270(7) Uani 1 1 d . . . . .
H23A H -0.069831 0.818066 1.109988 0.032 Uiso 1 1 calc R . . . .
H23B H 0.033686 0.777240 1.138377 0.032 Uiso 1 1 calc R . . . .
C24A C -0.0399(2) 0.6793(3) 1.10289(19) 0.0483(10) Uani 1 1 d . . . . .
H24A H -0.088003 0.683251 1.065783 0.072 Uiso 1 1 calc GR . . . .
H24B H -0.065706 0.645706 1.153155 0.072 Uiso 1 1 calc GR . . . .
H24C H 0.016388 0.642905 1.092081 0.072 Uiso 1 1 calc GR . . . .
C25A C 0.19627(19) 0.6932(2) 1.16734(15) 0.0231(7) Uani 1 1 d . . . . .
H25A H 0.233554 0.632271 1.190204 0.028 Uiso 1 1 calc R . . . .
H25B H 0.134728 0.675125 1.152805 0.028 Uiso 1 1 calc R . . . .
C26A C 0.1781(2) 0.7470(2) 1.22536(16) 0.0323(8) Uani 1 1 d . . . . .
H26A H 0.238826 0.761881 1.242107 0.049 Uiso 1 1 calc GR . . . .
H26B H 0.141839 0.705869 1.268366 0.049 Uiso 1 1 calc GR . . . .
H26C H 0.141806 0.807844 1.202892 0.049 Uiso 1 1 calc GR . . . .
C27A C 0.41220(19) 0.7409(2) 1.15634(15) 0.0258(7) Uani 1 1 d . . . . .
H27A H 0.471794 0.713822 1.139640 0.031 Uiso 1 1 calc R . . . .
H27B H 0.384352 0.689526 1.199089 0.031 Uiso 1 1 calc R . . . .
C28A C 0.4347(2) 0.8282(2) 1.18209(16) 0.0313(8) Uani 1 1 d . . . . .
H28A H 0.453567 0.882636 1.138538 0.047 Uiso 1 1 calc GR . . . .
H28B H 0.486630 0.810038 1.217270 0.047 Uiso 1 1 calc GR . . . .
H28C H 0.378180 0.847813 1.206963 0.047 Uiso 1 1 calc GR . . . .
C29A C 0.63315(17) 0.9233(2) 0.78330(15) 0.0194(6) Uani 1 1 d . . . . .
H29A H 0.652262 0.948959 0.823654 0.023 Uiso 1 1 calc R . . . .
H29B H 0.651930 0.970864 0.734796 0.023 Uiso 1 1 calc R . . . .
C30A C 0.68747(19) 0.8270(2) 0.79084(17) 0.0295(7) Uani 1 1 d . . . . .
H30A H 0.674916 0.781551 0.840894 0.044 Uiso 1 1 calc GR . . . .
H30B H 0.755658 0.838646 0.783634 0.044 Uiso 1 1 calc GR . . . .
H30C H 0.666725 0.799088 0.752825 0.044 Uiso 1 1 calc GR . . . .
C31A C 0.50645(18) 0.9241(2) 0.65206(15) 0.0208(6) Uani 1 1 d . . . . .
H31A H 0.571990 0.947992 0.644162 0.025 Uiso 1 1 calc R . . . .
H31B H 0.466265 0.970054 0.614060 0.025 Uiso 1 1 calc R . . . .
C32A C 0.5060(2) 0.8228(2) 0.64151(17) 0.0294(7) Uani 1 1 d . . . . .
H32A H 0.551788 0.779187 0.674805 0.044 Uiso 1 1 calc GR . . . .
H32B H 0.523527 0.827822 0.589316 0.044 Uiso 1 1 calc GR . . . .
H32C H 0.442345 0.796496 0.653664 0.044 Uiso 1 1 calc GR . . . .
C33A C 0.29336(19) 0.9677(2) 0.57963(14) 0.0200(6) Uani 1 1 d . . . . .
H33A H 0.246657 0.946754 0.550246 0.024 Uiso 1 1 calc R . . . .
H33B H 0.347041 0.919329 0.589265 0.024 Uiso 1 1 calc R . . . .
C34A C 0.3299(2) 1.0673(2) 0.53339(16) 0.0294(7) Uani 1 1 d . . . . .
H34A H 0.277230 1.115706 0.524040 0.044 Uiso 1 1 calc GR . . . .
H34B H 0.357305 1.063120 0.485470 0.044 Uiso 1 1 calc GR . . . .
H34C H 0.378727 1.086905 0.561059 0.044 Uiso 1 1 calc GR . . . .
C35A C 0.08352(18) 1.0335(2) 0.60130(14) 0.0199(6) Uani 1 1 d . . . . .
H35A H 0.116626 1.053689 0.551549 0.024 Uiso 1 1 calc R . . . .
H35B H 0.047006 1.090798 0.607674 0.024 Uiso 1 1 calc R . . . .
C36A C 0.01505(19) 0.9527(2) 0.60434(16) 0.0254(7) Uani 1 1 d . . . . .
H36A H 0.050351 0.897971 0.593772 0.038 Uiso 1 1 calc GR . . . .
H36B H -0.033524 0.978063 0.566814 0.038 Uiso 1 1 calc GR . . . .
H36C H -0.015468 0.930236 0.654362 0.038 Uiso 1 1 calc GR . . . .
C37A C 0.30940(19) 0.7119(2) 0.88280(16) 0.0239(7) Uani 1 1 d . . . . .
H37A H 0.355974 0.727067 0.840827 0.036 Uiso 1 1 calc GR . . . .
H37B H 0.280133 0.649990 0.886901 0.036 Uiso 1 1 calc GR . . . .
H37C H 0.341250 0.706485 0.929397 0.036 Uiso 1 1 calc GR . . . .
C38A C 0.32446(19) 1.0526(2) 0.91074(16) 0.0241(7) Uani 1 1 d . . . . .
H38A H 0.332210 1.016402 0.963822 0.036 Uiso 1 1 calc GR . . . .
H38B H 0.306559 1.120709 0.905679 0.036 Uiso 1 1 calc GR . . . .
H38C H 0.384423 1.049756 0.882901 0.036 Uiso 1 1 calc GR . . . .
P1B P 0.77961(4) 0.62547(5) 0.63125(4) 0.01191(15) Uani 1 1 d . . . . .
O1B O 0.80224(12) 0.51021(12) 0.64015(9) 0.0170(4) Uani 1 1 d . . . . .
O2B O 0.75296(11) 0.73952(12) 0.62765(9) 0.0140(4) Uani 1 1 d . . . . .
N1B N 0.74363(14) 0.58872(15) 0.73323(11) 0.0127(5) Uani 1 1 d . . . . .
N2B N 0.90002(14) 0.63118(15) 0.66635(11) 0.0126(5) Uani 1 1 d . . . . .
N3B N 0.81469(14) 0.66622(15) 0.52876(11) 0.0125(5) Uani 1 1 d . . . . .
N4B N 0.65736(13) 0.62499(15) 0.59620(11) 0.0121(5) Uani 1 1 d . . . . .
C1B C 0.66628(17) 0.55276(18) 0.77909(14) 0.0139(6) Uani 1 1 d . . . . .
C2B C 0.68753(18) 0.54670(19) 0.85457(14) 0.0166(6) Uani 1 1 d . . . . .
C3B C 0.77705(18) 0.57892(19) 0.85485(14) 0.0162(6) Uani 1 1 d . . . . .
C4B C 0.81303(17) 0.60159(18) 0.77892(14) 0.0140(6) Uani 1 1 d . . . . .
C5B C 0.90062(17) 0.62304(18) 0.74172(13) 0.0135(6) Uani 1 1 d . . . . .
C6B C 0.99566(17) 0.62833(18) 0.76356(14) 0.0149(6) Uani 1 1 d . . . . .
C7B C 1.05231(17) 0.63410(18) 0.70203(14) 0.0145(6) Uani 1 1 d . . . . .
C8B C 0.99340(17) 0.63883(19) 0.64016(14) 0.0150(6) Uani 1 1 d . . . . .
C9B C 1.03213(18) 0.65272(19) 0.56855(14) 0.0175(6) Uani 1 1 d . . . . .
H9B H 1.099562 0.651721 0.565779 0.021 Uiso 1 1 calc R . . . .
C10B C 0.99056(18) 0.66764(19) 0.50094(14) 0.0174(6) Uani 1 1 d . . . . .
H10B H 1.034092 0.674442 0.459661 0.021 Uiso 1 1 calc R . . . .
C11B C 0.89567(17) 0.67446(19) 0.48269(14) 0.0149(6) Uani 1 1 d . . . . .
C12B C 0.86745(18) 0.69687(18) 0.40636(14) 0.0149(6) Uani 1 1 d . . . . .
C13B C 0.77028(17) 0.70188(18) 0.40567(14) 0.0141(6) Uani 1 1 d . . . . .
C14B C 0.73837(17) 0.68391(18) 0.48189(14) 0.0129(5) Uani 1 1 d . . . . .
C15B C 0.65070(17) 0.66852(18) 0.51979(14) 0.0133(6) Uani 1 1 d . . . . .
C16B C 0.55354(17) 0.68004(18) 0.49887(14) 0.0146(6) Uani 1 1 d . . . . .
C17B C 0.50259(17) 0.63623(19) 0.56310(14) 0.0159(6) Uani 1 1 d . . . . .
C18B C 0.56676(17) 0.60056(18) 0.62381(14) 0.0146(6) Uani 1 1 d . . . . .
C19B C 0.53429(18) 0.55019(19) 0.69533(14) 0.0178(6) Uani 1 1 d . . . . .
H19B H 0.471599 0.527471 0.698248 0.021 Uiso 1 1 calc R . . . .
C20B C 0.57794(18) 0.5278(2) 0.76251(14) 0.0187(6) Uani 1 1 d . . . . .
H20B H 0.542116 0.489226 0.804323 0.022 Uiso 1 1 calc R . . . .
C21B C 0.61738(18) 0.5189(2) 0.91996(14) 0.0201(6) Uani 1 1 d . . . . .
H21C H 0.652029 0.500276 0.967346 0.024 Uiso 1 1 calc R . . . .
H21D H 0.582390 0.461598 0.918250 0.024 Uiso 1 1 calc R . . . .
C22B C 0.5464(2) 0.6032(2) 0.91880(17) 0.0347(8) Uani 1 1 d . . . . .
H22D H 0.580436 0.658230 0.924391 0.052 Uiso 1 1 calc GR . . . .
H22E H 0.499632 0.581561 0.960207 0.052 Uiso 1 1 calc GR . . . .
H22F H 0.513925 0.623498 0.871055 0.052 Uiso 1 1 calc GR . . . .
C23B C 0.81970(19) 0.5879(2) 0.92444(14) 0.0223(6) Uani 1 1 d . . . . .
H23C H 0.770316 0.613724 0.953163 0.027 Uiso 1 1 calc R . . . .
H23D H 0.870856 0.635652 0.909637 0.027 Uiso 1 1 calc R . . . .
C24B C 0.8604(2) 0.4917(2) 0.97503(16) 0.0359(8) Uani 1 1 d . . . . .
H24D H 0.810282 0.443956 0.989861 0.054 Uiso 1 1 calc GR . . . .
H24E H 0.885444 0.502037 1.019871 0.054 Uiso 1 1 calc GR . . . .
H24F H 0.911706 0.467363 0.947884 0.054 Uiso 1 1 calc GR . . . .
C25B C 1.02877(18) 0.6314(2) 0.83786(15) 0.0231(7) Uani 1 1 d . . . . .
H25C H 1.096848 0.611415 0.842497 0.028 Uiso 1 1 calc R . . . .
H25D H 0.992886 0.584426 0.878712 0.028 Uiso 1 1 calc R . . . .
C26B C 1.0150(2) 0.7334(2) 0.84647(17) 0.0353(8) Uani 1 1 d . . . . .
H26D H 1.055853 0.778751 0.809487 0.053 Uiso 1 1 calc GR . . . .
H26E H 1.031931 0.731375 0.897083 0.053 Uiso 1 1 calc GR . . . .
H26F H 0.948501 0.755320 0.838340 0.053 Uiso 1 1 calc GR . . . .
C27B C 1.15942(17) 0.6350(2) 0.69878(15) 0.0184(6) Uani 1 1 d . . . . .
H27C H 1.183700 0.604301 0.660745 0.022 Uiso 1 1 calc R . . . .
H27D H 1.183370 0.595049 0.747954 0.022 Uiso 1 1 calc R . . . .
C28B C 1.19846(19) 0.7364(2) 0.67968(18) 0.0307(7) Uani 1 1 d . . . . .
H28D H 1.181817 0.773998 0.628454 0.046 Uiso 1 1 calc GR . . . .
H28E H 1.267697 0.731445 0.683415 0.046 Uiso 1 1 calc GR . . . .
H28F H 1.171093 0.769271 0.714830 0.046 Uiso 1 1 calc GR . . . .
C29B C 0.93328(18) 0.7033(2) 0.33969(14) 0.0190(6) Uani 1 1 d . . . . .
H29C H 0.991724 0.736071 0.344777 0.023 Uiso 1 1 calc R . . . .
H29D H 0.902147 0.743298 0.293476 0.023 Uiso 1 1 calc R . . . .
C30B C 0.9597(2) 0.6025(2) 0.33290(16) 0.0264(7) Uani 1 1 d . . . . .
H30D H 0.991125 0.563026 0.378379 0.040 Uiso 1 1 calc GR . . . .
H30E H 1.002772 0.609014 0.289315 0.040 Uiso 1 1 calc GR . . . .
H30F H 0.902037 0.570557 0.326656 0.040 Uiso 1 1 calc GR . . . .
C31B C 0.71323(18) 0.71273(19) 0.33732(14) 0.0189(6) Uani 1 1 d . . . . .
H31C H 0.649743 0.686018 0.353977 0.023 Uiso 1 1 calc R . . . .
H31D H 0.744738 0.672752 0.308054 0.023 Uiso 1 1 calc R . . . .
C32B C 0.7002(2) 0.8166(2) 0.28593(16) 0.0278(7) Uani 1 1 d . . . . .
H32D H 0.669304 0.857185 0.314186 0.042 Uiso 1 1 calc GR . . . .
H32E H 0.660646 0.816949 0.244165 0.042 Uiso 1 1 calc GR . . . .
H32F H 0.762376 0.842578 0.266310 0.042 Uiso 1 1 calc GR . . . .
C33B C 0.51022(19) 0.7376(2) 0.42553(15) 0.0231(7) Uani 1 1 d . . . . .
H33C H 0.560955 0.773367 0.391268 0.028 Uiso 1 1 calc R . . . .
H33D H 0.463934 0.786488 0.434982 0.028 Uiso 1 1 calc R . . . .
C34B C 0.4601(2) 0.6755(2) 0.38653(16) 0.0321(8) Uani 1 1 d . . . . .
H34D H 0.506600 0.631483 0.372040 0.048 Uiso 1 1 calc GR . . . .
H34E H 0.429587 0.718115 0.341687 0.048 Uiso 1 1 calc GR . . . .
H34F H 0.411811 0.637113 0.420886 0.048 Uiso 1 1 calc GR . . . .
C35B C 0.39548(17) 0.6329(2) 0.57240(15) 0.0195(6) Uani 1 1 d . . . . .
H35C H 0.367265 0.683064 0.529242 0.023 Uiso 1 1 calc R . . . .
H35D H 0.375980 0.650076 0.618257 0.023 Uiso 1 1 calc R . . . .
C36B C 0.35494(19) 0.5348(2) 0.57793(16) 0.0260(7) Uani 1 1 d . . . . .
H36D H 0.383872 0.510635 0.538257 0.039 Uiso 1 1 calc GR . . . .
H36E H 0.286058 0.542395 0.572117 0.039 Uiso 1 1 calc GR . . . .
H36F H 0.368776 0.488177 0.626976 0.039 Uiso 1 1 calc GR . . . .
C37B C 0.7834(2) 0.4615(2) 0.58771(17) 0.0313(8) Uani 1 1 d . . . . .
H37D H 0.717305 0.474937 0.572643 0.047 Uiso 1 1 calc GR . . . .
H37E H 0.794010 0.391086 0.610558 0.047 Uiso 1 1 calc GR . . . .
H37F H 0.825869 0.484502 0.543528 0.047 Uiso 1 1 calc GR . . . .
C38B C 0.82104(19) 0.81406(19) 0.61416(15) 0.0204(6) Uani 1 1 d . . . . .
H38D H 0.857337 0.804457 0.659406 0.031 Uiso 1 1 calc GR . . . .
H38E H 0.788094 0.878061 0.601222 0.031 Uiso 1 1 calc GR . . . .
H38F H 0.864348 0.810753 0.572616 0.031 Uiso 1 1 calc GR . . . .
P2A P 0.6796(2) 0.5943(2) 0.15375(18) 0.0052(18) Uani 0.56(4) 1 d . . P A 1
P2B P 0.78397(5) 0.14147(6) 0.59670(4) 0.02171(18) Uani 1 1 d . . . . .
F1B F 0.77557(13) 0.25575(13) 0.55424(10) 0.0432(5) Uani 1 1 d . . . . .
F2B F 0.85272(11) 0.12733(13) 0.53042(9) 0.0337(4) Uani 1 1 d . . . . .
F3B F 0.87416(11) 0.15935(14) 0.63867(9) 0.0389(5) Uani 1 1 d . . . . .
F4B F 0.71507(12) 0.15606(13) 0.66257(9) 0.0372(4) Uani 1 1 d . . . . .
F5B F 0.79256(14) 0.02833(13) 0.63889(12) 0.0589(6) Uani 1 1 d . . . . .
F6B F 0.69397(12) 0.12565(16) 0.55373(12) 0.0580(6) Uani 1 1 d . . . . .
F1A F 0.7483(3) 0.5544(3) 0.09823(16) 0.0447(9) Uani 0.867(4) 1 d . . P A 1
F3A F 0.61051(13) 0.62992(19) 0.21068(13) 0.0369(7) Uani 0.867(4) 1 d . . P A 1
F4A F 0.65738(14) 0.48302(16) 0.20069(13) 0.0365(7) Uani 0.867(4) 1 d . . P A 1
F5A F 0.76711(15) 0.59042(17) 0.20545(13) 0.0331(6) Uani 0.867(4) 1 d . . P A 1
F6A F 0.5897(3) 0.5952(4) 0.10417(18) 0.0350(8) Uani 0.867(4) 1 d . . P A 1

loop_
_atom_site_aniso_label
_atom_site_aniso_U_11
_atom_site_aniso_U_22
_atom_site_aniso_U_33
_atom_site_aniso_U_23
_atom_site_aniso_U_13
_atom_site_aniso_U_12
P0AA 0.048(4) 0.097(7) 0.061(4) -0.039(4) -0.004(3) 0.010(3)
F0AA 0.048(4) 0.097(7) 0.061(4) -0.039(4) -0.004(3) 0.010(3)
F1AA 0.048(4) 0.097(7) 0.061(4) -0.039(4) -0.004(3) 0.010(3)
F2A 0.0685(18) 0.0212(14) 0.0559(18) 0.0093(12) -0.0021(14) -0.0127(12)
F2AA 0.048(4) 0.097(7) 0.061(4) -0.039(4) -0.004(3) 0.010(3)
F3AA 0.048(4) 0.097(7) 0.061(4) -0.039(4) -0.004(3) 0.010(3)
F4AA 0.048(4) 0.097(7) 0.061(4) -0.039(4) -0.004(3) 0.010(3)
F5AA 0.048(4) 0.097(7) 0.061(4) -0.039(4) -0.004(3) 0.010(3)
P1A 0.0074(3) 0.0179(4) 0.0136(3) -0.0060(3) 0.0021(3) -0.0014(3)
O1A 0.0100(9) 0.0164(10) 0.0184(10) -0.0078(8) 0.0025(7) 0.0001(7)
O2A 0.0119(9) 0.0187(10) 0.0187(10) -0.0095(8) 0.0007(7) -0.0028(8)
N1A 0.0082(10) 0.0187(12) 0.0155(12) -0.0075(10) 0.0027(9) -0.0023(9)
N2A 0.0088(10) 0.0189(12) 0.0150(11) -0.0046(10) 0.0018(9) -0.0014(9)
N3A 0.0093(10) 0.0158(12) 0.0140(12) -0.0036(10) 0.0027(9) -0.0019(9)
N4A 0.0098(10) 0.0138(12) 0.0158(12) -0.0060(9) 0.0020(9) -0.0015(9)
C1A 0.0085(13) 0.0194(15) 0.0226(15) -0.0120(12) -0.0007(11) -0.0012(11)
C2A 0.0101(13) 0.0291(17) 0.0199(15) -0.0154(13) 0.0031(11) -0.0036(12)
C3A 0.0099(13) 0.0272(16) 0.0178(14) -0.0125(13) 0.0031(11) -0.0055(12)
C4A 0.0129(13) 0.0186(15) 0.0178(14) -0.0098(12) 0.0019(11) -0.0041(11)
C5A 0.0121(13) 0.0186(15) 0.0144(14) -0.0068(12) 0.0047(11) -0.0025(11)
C6A 0.0201(14) 0.0156(15) 0.0150(14) -0.0058(12) 0.0035(11) 0.0004(11)
C7A 0.0145(14) 0.0202(15) 0.0188(15) -0.0063(12) -0.0005(11) 0.0037(11)
C8A 0.0117(13) 0.0233(16) 0.0172(14) -0.0083(12) -0.0007(11) 0.0026(11)
C9A 0.0115(13) 0.0366(18) 0.0187(15) -0.0087(13) -0.0022(12) 0.0001(12)
C10A 0.0060(13) 0.0355(18) 0.0248(16) -0.0106(14) 0.0018(11) -0.0032(12)
C11A 0.0094(13) 0.0201(15) 0.0202(15) -0.0073(12) 0.0012(11) -0.0024(11)
C12A 0.0131(13) 0.0155(15) 0.0197(14) -0.0066(12) 0.0049(11) -0.0031(11)
C13A 0.0127(13) 0.0125(14) 0.0171(14) -0.0055(11) 0.0045(11) -0.0029(11)
C14A 0.0155(13) 0.0126(14) 0.0151(14) -0.0056(11) 0.0032(11) -0.0037(11)
C15A 0.0136(13) 0.0113(14) 0.0155(14) -0.0049(11) 0.0041(11) -0.0033(11)
C16A 0.0176(14) 0.0147(15) 0.0147(14) -0.0033(11) 0.0008(11) -0.0062(11)
C17A 0.0168(14) 0.0130(14) 0.0173(14) -0.0025(11) -0.0022(11) -0.0027(11)
C18A 0.0129(13) 0.0150(14) 0.0172(14) -0.0054(12) -0.0007(11) -0.0033(11)
C19A 0.0137(14) 0.0197(15) 0.0216(15) -0.0047(12) -0.0012(12) -0.0004(11)
C20A 0.0093(13) 0.0233(16) 0.0261(16) -0.0105(13) -0.0012(12) 0.0036(11)
C21A 0.0104(13) 0.0394(19) 0.0240(16) -0.0161(14) 0.0034(12) 0.0012(12)
C22A 0.0132(15) 0.063(2) 0.042(2) -0.0293(18) -0.0005(14) -0.0056(15)
C23A 0.0135(14) 0.043(2) 0.0232(16) -0.0086(14) 0.0041(12) -0.0012(13)
C24A 0.040(2) 0.061(3) 0.037(2) -0.0007(18) 0.0008(16) -0.0295(19)
C25A 0.0184(15) 0.0241(17) 0.0230(16) -0.0019(13) 0.0032(12) -0.0030(12)
C26A 0.0231(16) 0.053(2) 0.0215(16) -0.0119(15) 0.0068(13) -0.0088(15)
C27A 0.0162(14) 0.0369(19) 0.0179(15) 0.0003(14) -0.0004(12) 0.0037(13)
C28A 0.0211(16) 0.051(2) 0.0197(16) -0.0061(15) -0.0013(13) -0.0108(15)
C29A 0.0121(13) 0.0274(17) 0.0188(15) -0.0075(13) 0.0047(11) -0.0049(12)
C30A 0.0151(14) 0.039(2) 0.0385(19) -0.0191(16) 0.0014(13) 0.0035(13)
C31A 0.0130(13) 0.0298(17) 0.0206(15) -0.0094(13) 0.0058(11) -0.0049(12)
C32A 0.0245(16) 0.0364(19) 0.0331(18) -0.0200(15) 0.0068(14) -0.0025(14)
C33A 0.0175(14) 0.0258(16) 0.0176(15) -0.0077(13) 0.0010(12) -0.0051(12)
C34A 0.0297(17) 0.0322(19) 0.0209(16) -0.0005(14) 0.0040(13) -0.0031(14)
C35A 0.0175(14) 0.0241(16) 0.0158(14) -0.0026(12) -0.0023(11) 0.0017(12)
C36A 0.0179(15) 0.0364(19) 0.0219(15) -0.0085(14) -0.0035(12) -0.0023(13)
C37A 0.0186(15) 0.0174(16) 0.0339(17) -0.0057(13) 0.0013(13) 0.0037(12)
C38A 0.0186(15) 0.0247(17) 0.0327(17) -0.0139(14) 0.0012(13) -0.0054(12)
P1B 0.0084(3) 0.0157(4) 0.0116(3) -0.0041(3) 0.0016(3) -0.0024(3)
O1B 0.0197(10) 0.0164(10) 0.0167(10) -0.0075(8) -0.0041(8) 0.0006(8)
O2B 0.0109(9) 0.0153(10) 0.0161(9) -0.0052(8) 0.0017(7) -0.0031(7)
N1B 0.0120(11) 0.0150(12) 0.0096(11) -0.0018(9) 0.0005(9) -0.0011(9)
N2B 0.0104(11) 0.0155(12) 0.0111(11) -0.0027(9) 0.0008(9) -0.0026(9)
N3B 0.0099(10) 0.0175(12) 0.0094(11) -0.0032(9) 0.0011(9) -0.0014(9)
N4B 0.0075(10) 0.0158(12) 0.0134(11) -0.0049(9) 0.0010(9) -0.0015(9)
C1B 0.0117(13) 0.0142(14) 0.0142(14) -0.0024(11) 0.0040(11) -0.0018(11)
C2B 0.0151(13) 0.0169(15) 0.0149(14) -0.0010(12) 0.0008(11) 0.0013(11)
C3B 0.0160(14) 0.0173(15) 0.0153(14) -0.0055(12) -0.0006(11) 0.0024(11)
C4B 0.0129(13) 0.0155(14) 0.0144(14) -0.0056(11) -0.0001(11) -0.0014(11)
C5B 0.0148(13) 0.0142(14) 0.0115(13) -0.0041(11) 0.0003(11) 0.0002(11)
C6B 0.0132(13) 0.0124(14) 0.0182(14) -0.0032(11) -0.0014(11) -0.0002(11)
C7B 0.0125(13) 0.0112(14) 0.0196(14) -0.0046(11) -0.0007(11) 0.0003(11)
C8B 0.0104(13) 0.0156(14) 0.0194(14) -0.0058(12) 0.0018(11) -0.0020(11)
C9B 0.0096(13) 0.0229(16) 0.0205(15) -0.0079(12) 0.0029(11) -0.0012(11)
C10B 0.0144(13) 0.0224(16) 0.0153(14) -0.0063(12) 0.0073(11) -0.0034(11)
C11B 0.0143(13) 0.0159(15) 0.0144(14) -0.0050(12) 0.0034(11) -0.0018(11)
C12B 0.0156(13) 0.0131(14) 0.0155(14) -0.0037(11) 0.0030(11) -0.0046(11)
C13B 0.0166(13) 0.0117(14) 0.0130(13) -0.0025(11) 0.0006(11) -0.0015(11)
C14B 0.0113(13) 0.0116(14) 0.0162(14) -0.0052(11) 0.0001(11) -0.0005(10)
C15B 0.0143(13) 0.0125(14) 0.0132(14) -0.0037(11) -0.0002(11) -0.0022(11)
C16B 0.0136(13) 0.0114(14) 0.0185(14) -0.0043(11) -0.0018(11) 0.0002(11)
C17B 0.0126(13) 0.0160(15) 0.0216(15) -0.0095(12) -0.0009(11) -0.0001(11)
C18B 0.0112(13) 0.0147(14) 0.0196(14) -0.0079(12) 0.0020(11) -0.0026(11)
C19B 0.0103(13) 0.0243(16) 0.0197(15) -0.0078(13) 0.0044(11) -0.0071(11)
C20B 0.0147(13) 0.0236(16) 0.0151(14) -0.0020(12) 0.0073(11) -0.0075(12)
C21B 0.0168(14) 0.0279(17) 0.0138(14) -0.0036(12) 0.0027(11) -0.0034(12)
C22B 0.0307(17) 0.041(2) 0.0266(17) -0.0046(15) 0.0158(14) 0.0033(15)
C23B 0.0185(14) 0.0339(18) 0.0155(14) -0.0093(13) 0.0024(12) -0.0019(13)
C24B 0.0245(16) 0.057(2) 0.0190(16) -0.0016(16) -0.0026(13) 0.0037(15)
C25B 0.0123(14) 0.0425(19) 0.0156(14) -0.0102(14) -0.0005(11) -0.0027(13)
C26B 0.0310(18) 0.053(2) 0.0319(18) -0.0260(17) 0.0046(14) -0.0162(16)
C27B 0.0096(13) 0.0259(16) 0.0201(15) -0.0077(13) -0.0006(11) 0.0012(11)
C28B 0.0158(15) 0.0321(19) 0.047(2) -0.0162(16) 0.0053(14) -0.0058(13)
C29B 0.0173(14) 0.0254(16) 0.0148(14) -0.0065(12) 0.0026(11) -0.0055(12)
C30B 0.0232(15) 0.0318(18) 0.0274(17) -0.0144(14) 0.0064(13) -0.0034(13)
C31B 0.0166(14) 0.0228(16) 0.0174(14) -0.0059(12) -0.0001(11) -0.0030(12)
C32B 0.0287(16) 0.0270(17) 0.0226(16) 0.0010(13) -0.0049(13) -0.0054(13)
C33B 0.0173(14) 0.0274(17) 0.0205(15) -0.0013(13) -0.0020(12) 0.0015(12)
C34B 0.0218(16) 0.047(2) 0.0253(17) -0.0079(15) -0.0072(13) -0.0001(15)
C35B 0.0119(13) 0.0253(16) 0.0212(15) -0.0073(13) 0.0009(11) 0.0010(12)
C36B 0.0166(14) 0.0343(18) 0.0305(17) -0.0142(15) -0.0009(13) -0.0054(13)
C37B 0.0369(18) 0.0238(17) 0.0390(19) -0.0170(15) -0.0136(15) 0.0038(14)
C38B 0.0209(15) 0.0162(15) 0.0237(15) -0.0049(12) -0.0016(12) -0.0040(12)
P2A 0.0026(19) 0.008(2) 0.005(2) -0.0018(12) 0.0030(8) -0.0016(8)
P2B 0.0145(4) 0.0248(4) 0.0293(4) -0.0139(4) 0.0040(3) -0.0018(3)
F1B 0.0447(11) 0.0295(11) 0.0489(12) -0.0043(9) -0.0004(9) 0.0108(9)
F2B 0.0238(9) 0.0488(12) 0.0326(10) -0.0198(9) 0.0064(8) 0.0025(8)
F3B 0.0227(9) 0.0633(13) 0.0368(10) -0.0240(10) -0.0077(8) 0.0026(9)
F4B 0.0283(9) 0.0497(12) 0.0380(10) -0.0221(9) 0.0114(8) 0.0023(8)
F5B 0.0627(14) 0.0220(11) 0.0806(16) -0.0049(10) 0.0411(12) -0.0011(10)
F6B 0.0214(10) 0.0993(18) 0.0839(16) -0.0730(14) -0.0008(10) -0.0052(10)
F1A 0.0362(14) 0.065(2) 0.041(2) -0.0321(18) 0.0201(15) -0.0043(13)
F3A 0.0218(11) 0.0603(17) 0.0350(14) -0.0257(13) -0.0034(9) 0.0141(11)
F4A 0.0282(12) 0.0252(13) 0.0488(14) -0.0006(11) 0.0038(10) -0.0049(9)
F5A 0.0183(10) 0.0471(15) 0.0381(14) -0.0184(12) -0.0089(10) 0.0029(11)
F6A 0.0258(18) 0.0577(16) 0.0260(18) -0.0188(14) -0.0054(12) -0.0006(14)

loop_
_atom_type_symbol
_atom_type_description
_atom_type_scat_dispersion_real
_atom_type_scat_dispersion_imag
_atom_type_scat_source
C C 0.0033 0.0016 'International Tables Vol C Tables 4.2.6.8 and 6.1.1.4'
H H 0.0000 0.0000 'International Tables Vol C Tables 4.2.6.8 and 6.1.1.4'
N N 0.0061 0.0033 'International Tables Vol C Tables 4.2.6.8 and 6.1.1.4'
O O 0.0106 0.0060 'International Tables Vol C Tables 4.2.6.8 and 6.1.1.4'
F F 0.0171 0.0103 'International Tables Vol C Tables 4.2.6.8 and 6.1.1.4'
P P 0.1023 0.0942 'International Tables Vol C Tables 4.2.6.8 and 6.1.1.4'

loop_
_geom_angle_atom_site_label_1
_geom_angle_atom_site_label_2
_geom_angle_atom_site_label_3
_geom_angle
F0AA P0AA F1AA 81.4(15)
F0AA P0AA F3AA 165.3(18)
F0AA P0AA F4AA 85(2)
F0AA P0AA F5AA 93.1(18)
F2AA P0AA F0AA 101.4(17)
F2AA P0AA F1AA 175.1(13)
F2AA P0AA F3AA 92.1(12)
F2AA P0AA F4AA 107.3(19)
F2AA P0AA F5AA 94.5(12)
F3AA P0AA F1AA 84.8(12)
F4AA P0AA F1AA 76.8(17)
F4AA P0AA F3AA 96.3(17)
F4AA P0AA F5AA 158(2)
F5AA P0AA F1AA 81.3(12)
F5AA P0AA F3AA 79.9(11)
O1A P1A N1A 86.82(9)
O1A P1A N2A 89.95(9)
O1A P1A N3A 91.77(9)
O1A P1A N4A 86.81(9)
O2A P1A O1A 172.90(9)
O2A P1A N1A 87.82(9)
O2A P1A N2A 94.13(9)
O2A P1A N3A 93.58(9)
O2A P1A N4A 89.10(9)
N1A P1A N2A 84.07(9)
N1A P1A N3A 178.59(10)
N2A P1A N3A 95.95(9)
N4A P1A N1A 95.77(9)
N4A P1A N2A 176.75(10)
N4A P1A N3A 84.14(9)
C37A O1A P1A 125.21(16)
C38A O2A P1A 126.75(16)
C1A N1A P1A 137.86(18)
C1A N1A C4A 107.3(2)
C4A N1A P1A 113.89(16)
C5A N2A P1A 113.41(16)
C8A N2A P1A 139.91(17)
C8A N2A C5A 106.5(2)
C11A N3A P1A 140.00(17)
C11A N3A C14A 106.9(2)
C14A N3A P1A 113.06(16)
C15A N4A P1A 113.84(16)
C15A N4A C18A 106.7(2)
C18A N4A P1A 139.47(17)
N1A C1A C2A 108.0(2)
N1A C1A C20A 129.9(2)
C20A C1A C2A 121.8(2)
C1A C2A C21A 124.1(2)
C3A C2A C1A 109.0(2)
C3A C2A C21A 126.8(2)
C2A C3A C4A 105.7(2)
C2A C3A C23A 124.6(2)
C4A C3A C23A 129.7(2)
N1A C4A C3A 109.7(2)
N1A C4A C5A 113.2(2)
C5A C4A C3A 135.5(2)
N2A C5A C4A 113.0(2)
N2A C5A C6A 110.3(2)
C4A C5A C6A 136.0(2)
C5A C6A C25A 129.4(2)
C7A C6A C5A 105.9(2)
C7A C6A C25A 124.7(2)
C6A C7A C8A 108.7(2)
C6A C7A C27A 127.2(2)
C8A C7A C27A 124.0(2)
N2A C8A C7A 108.4(2)
N2A C8A C9A 129.7(2)
C9A C8A C7A 121.8(2)
C8A C9A H9A 114.4
C10A C9A C8A 131.2(3)
C10A C9A H9A 114.4
C9A C10A H10A 114.6
C9A C10A C11A 130.9(2)
C11A C10A H10A 114.6
N3A C11A C10A 129.4(2)
N3A C11A C12A 108.4(2)
C10A C11A C12A 122.0(2)
C11A C12A C29A 125.5(2)
C13A C12A C11A 108.4(2)
C13A C12A C29A 126.1(2)
C12A C13A C14A 106.4(2)
C12A C13A C31A 124.4(2)
C14A C13A C31A 129.1(2)
N3A C14A C13A 109.7(2)
N3A C14A C15A 113.5(2)
C15A C14A C13A 135.8(2)
N4A C15A C14A 112.9(2)
N4A C15A C16A 110.4(2)
C14A C15A C16A 136.1(2)
C15A C16A C33A 130.4(2)
C17A C16A C15A 105.6(2)
C17A C16A C33A 124.0(2)
C16A C17A C18A 108.7(2)
C16A C17A C35A 127.1(2)
C18A C17A C35A 124.0(2)
N4A C18A C17A 108.3(2)
C19A C18A N4A 129.6(2)
C19A C18A C17A 122.1(2)
C18A C19A H19A 114.9
C20A C19A C18A 130.3(3)
C20A C19A H19A 114.9
C1A C20A H20A 114.7
C19A C20A C1A 130.6(2)
C19A C20A H20A 114.7
C2A C21A H21A 109.1
C2A C21A H21B 109.1
C2A C21A C22A 112.3(2)
H21A C21A H21B 107.9
C22A C21A H21A 109.1
C22A C21A H21B 109.1
C21A C22A H22A 109.5
C21A C22A H22B 109.5
C21A C22A H22C 109.5
H22A C22A H22B 109.5
H22A C22A H22C 109.5
H22B C22A H22C 109.5
C3A C23A H23A 109.1
C3A C23A H23B 109.1
C3A C23A C24A 112.4(2)
H23A C23A H23B 107.9
C24A C23A H23A 109.1
C24A C23A H23B 109.1
C23A C24A H24A 109.5
C23A C24A H24B 109.5
C23A C24A H24C 109.5
H24A C24A H24B 109.5
H24A C24A H24C 109.5
H24B C24A H24C 109.5
C6A C25A H25A 109.0
C6A C25A H25B 109.0
C6A C25A C26A 112.7(2)
H25A C25A H25B 107.8
C26A C25A H25A 109.0
C26A C25A H25B 109.0
C25A C26A H26A 109.5
C25A C26A H26B 109.5
C25A C26A H26C 109.5
H26A C26A H26B 109.5
H26A C26A H26C 109.5
H26B C26A H26C 109.5
C7A C27A H27A 109.3
C7A C27A H27B 109.3
C7A C27A C28A 111.6(2)
H27A C27A H27B 108.0
C28A C27A H27A 109.3
C28A C27A H27B 109.3
C27A C28A H28A 109.5
C27A C28A H28B 109.5
C27A C28A H28C 109.5
H28A C28A H28B 109.5
H28A C28A H28C 109.5
H28B C28A H28C 109.5
C12A C29A H29A 108.6
C12A C29A H29B 108.6
C12A C29A C30A 114.5(2)
H29A C29A H29B 107.6
C30A C29A H29A 108.6
C30A C29A H29B 108.6
C29A C30A H30A 109.5
C29A C30A H30B 109.5
C29A C30A H30C 109.5
H30A C30A H30B 109.5
H30A C30A H30C 109.5
H30B C30A H30C 109.5
C13A C31A H31A 109.3
C13A C31A H31B 109.3
C13A C31A C32A 111.5(2)
H31A C31A H31B 108.0
C32A C31A H31A 109.3
C32A C31A H31B 109.3
C31A C32A H32A 109.5
C31A C32A H32B 109.5
C31A C32A H32C 109.5
H32A C32A H32B 109.5
H32A C32A H32C 109.5
H32B C32A H32C 109.5
C16A C33A H33A 109.1
C16A C33A H33B 109.0
C16A C33A C34A 112.7(2)
H33A C33A H33B 107.8
C34A C33A H33A 109.1
C34A C33A H33B 109.0
C33A C34A H34A 109.5
C33A C34A H34B 109.5
C33A C34A H34C 109.5
H34A C34A H34B 109.5
H34A C34A H34C 109.5
H34B C34A H34C 109.5
C17A C35A H35A 109.3
C17A C35A H35B 109.3
C17A C35A C36A 111.5(2)
H35A C35A H35B 108.0
C36A C35A H35A 109.3
C36A C35A H35B 109.3
C35A C36A H36A 109.5
C35A C36A H36B 109.5
C35A C36A H36C 109.5
H36A C36A H36B 109.5
H36A C36A H36C 109.5
H36B C36A H36C 109.5
O1A C37A H37A 109.5
O1A C37A H37B 109.5
O1A C37A H37C 109.5
H37A C37A H37B 109.5
H37A C37A H37C 109.5
H37B C37A H37C 109.5
O2A C38A H38A 109.5
O2A C38A H38B 109.5
O2A C38A H38C 109.5
H38A C38A H38B 109.5
H38A C38A H38C 109.5
H38B C38A H38C 109.5
O1B P1B O2B 176.23(10)
O1B P1B N1B 88.33(9)
O1B P1B N2B 88.46(9)
O1B P1B N3B 93.39(9)
O1B P1B N4B 93.91(9)
O2B P1B N1B 88.02(9)
O2B P1B N2B 92.07(9)
O2B P1B N3B 90.26(9)
O2B P1B N4B 85.54(9)
N1B P1B N3B 178.29(10)
N2B P1B N1B 83.75(9)
N2B P1B N3B 96.37(9)
N2B P1B N4B 177.60(10)
N4B P1B N1B 95.95(9)
N4B P1B N3B 83.86(9)
C37B O1B P1B 126.59(17)
C38B O2B P1B 124.17(16)
C1B N1B P1B 139.33(17)
C1B N1B C4B 106.82(19)
C4B N1B P1B 113.84(16)
C5B N2B P1B 113.91(16)
C5B N2B C8B 106.9(2)
C8B N2B P1B 139.16(17)
C11B N3B P1B 139.57(17)
C14B N3B P1B 113.70(16)
C14B N3B C11B 106.20(19)
C15B N4B P1B 113.65(16)
C18B N4B P1B 139.50(17)
C18B N4B C15B 106.62(19)
N1B C1B C2B 108.5(2)
N1B C1B C20B 130.9(2)
C20B C1B C2B 120.5(2)
C1B C2B C21B 124.3(2)
C3B C2B C1B 108.6(2)
C3B C2B C21B 126.7(2)
C2B C3B C4B 105.8(2)
C2B C3B C23B 122.6(2)
C4B C3B C23B 131.6(2)
N1B C4B C3B 110.1(2)
N1B C4B C5B 113.0(2)
C5B C4B C3B 136.6(2)
N2B C5B C4B 114.0(2)
N2B C5B C6B 110.0(2)
C4B C5B C6B 135.6(2)
C5B C6B C25B 128.3(2)
C7B C6B C5B 106.2(2)
C7B C6B C25B 125.4(2)
C6B C7B C8B 108.7(2)
C6B C7B C27B 125.8(2)
C8B C7B C27B 125.5(2)
N2B C8B C7B 108.0(2)
N2B C8B C9B 130.7(2)
C9B C8B C7B 121.2(2)
C8B C9B H9B 114.2
C10B C9B C8B 131.6(2)
C10B C9B H9B 114.2
C9B C10B H10B 114.6
C9B C10B C11B 130.9(2)
C11B C10B H10B 114.6
N3B C11B C12B 108.7(2)
C10B C11B N3B 129.6(2)
C10B C11B C12B 121.6(2)
C11B C12B C29B 125.6(2)
C13B C12B C11B 108.3(2)
C13B C12B C29B 125.8(2)
C12B C13B C14B 106.1(2)
C12B C13B C31B 124.4(2)
C14B C13B C31B 129.1(2)
N3B C14B C13B 110.7(2)
N3B C14B C15B 113.8(2)
C15B C14B C13B 135.0(2)
N4B C15B C14B 113.5(2)
N4B C15B C16B 110.6(2)
C14B C15B C16B 135.7(2)
C15B C16B C33B 129.8(2)
C17B C16B C15B 105.4(2)
C17B C16B C33B 124.4(2)
C16B C17B C18B 108.9(2)
C16B C17B C35B 126.6(2)
C18B C17B C35B 124.2(2)
N4B C18B C17B 108.2(2)
N4B C18B C19B 130.6(2)
C19B C18B C17B 121.2(2)
C18B C19B H19B 114.8
C20B C19B C18B 130.4(2)
C20B C19B H19B 114.8
C1B C20B H20B 115.0
C19B C20B C1B 130.1(2)
C19B C20B H20B 115.0
C2B C21B H21C 109.3
C2B C21B H21D 109.3
C2B C21B C22B 111.5(2)
H21C C21B H21D 108.0
C22B C21B H21C 109.3
C22B C21B H21D 109.3
C21B C22B H22D 109.5
C21B C22B H22E 109.5
C21B C22B H22F 109.5
H22D C22B H22E 109.5
H22D C22B H22F 109.5
H22E C22B H22F 109.5
C3B C23B H23C 108.9
C3B C23B H23D 108.9
C3B C23B C24B 113.4(2)
H23C C23B H23D 107.7
C24B C23B H23C 108.9
C24B C23B H23D 108.9
C23B C24B H24D 109.5
C23B C24B H24E 109.5
C23B C24B H24F 109.5
H24D C24B H24E 109.5
H24D C24B H24F 109.5
H24E C24B H24F 109.5
C6B C25B H25C 109.3
C6B C25B H25D 109.3
C6B C25B C26B 111.7(2)
H25C C25B H25D 107.9
C26B C25B H25C 109.3
C26B C25B H25D 109.3
C25B C26B H26D 109.5
C25B C26B H26E 109.5
C25B C26B H26F 109.5
H26D C26B H26E 109.5
H26D C26B H26F 109.5
H26E C26B H26F 109.5
C7B C27B H27C 108.8
C7B C27B H27D 108.8
C7B C27B C28B 113.6(2)
H27C C27B H27D 107.7
C28B C27B H27C 108.8
C28B C27B H27D 108.8
C27B C28B H28D 109.5
C27B C28B H28E 109.5
C27B C28B H28F 109.5
H28D C28B H28E 109.5
H28D C28B H28F 109.5
H28E C28B H28F 109.5
C12B C29B H29C 109.4
C12B C29B H29D 109.4
C12B C29B C30B 111.4(2)
H29C C29B H29D 108.0
C30B C29B H29C 109.4
C30B C29B H29D 109.4
C29B C30B H30D 109.5
C29B C30B H30E 109.5
C29B C30B H30F 109.5
H30D C30B H30E 109.5
H30D C30B H30F 109.5
H30E C30B H30F 109.5
C13B C31B H31C 108.5
C13B C31B H31D 108.5
C13B C31B C32B 115.1(2)
H31C C31B H31D 107.5
C32B C31B H31C 108.5
C32B C31B H31D 108.5
C31B C32B H32D 109.5
C31B C32B H32E 109.5
C31B C32B H32F 109.5
H32D C32B H32E 109.5
H32D C32B H32F 109.5
H32E C32B H32F 109.5
C16B C33B H33C 108.7
C16B C33B H33D 108.7
C16B C33B C34B 114.2(2)
H33C C33B H33D 107.6
C34B C33B H33C 108.7
C34B C33B H33D 108.7
C33B C34B H34D 109.5
C33B C34B H34E 109.5
C33B C34B H34F 109.5
H34D C34B H34E 109.5
H34D C34B H34F 109.5
H34E C34B H34F 109.5
C17B C35B H35C 108.6
C17B C35B H35D 108.6
C17B C35B C36B 114.6(2)
H35C C35B H35D 107.6
C36B C35B H35C 108.6
C36B C35B H35D 108.6
C35B C36B H36D 109.5
C35B C36B H36E 109.5
C35B C36B H36F 109.5
H36D C36B H36E 109.5
H36D C36B H36F 109.5
H36E C36B H36F 109.5
O1B C37B H37D 109.5
O1B C37B H37E 109.5
O1B C37B H37F 109.5
H37D C37B H37E 109.5
H37D C37B H37F 109.5
H37E C37B H37F 109.5
O2B C38B H38D 109.5
O2B C38B H38E 109.5
O2B C38B H38F 109.5
H38D C38B H38E 109.5
H38D C38B H38F 109.5
H38E C38B H38F 109.5
F2A P2A F1A 91.3(3)
F2A P2A F3A 90.8(2)
F2A P2A F4A 178.8(3)
F2A P2A F5A 91.46(19)
F2A P2A F6A 90.4(2)
F1A P2A F4A 88.9(2)
F3A P2A F1A 177.9(3)
F3A P2A F4A 89.0(2)
F3A P2A F6A 88.7(2)
F5A P2A F1A 89.6(2)
F5A P2A F3A 90.36(19)
F5A P2A F4A 89.73(19)
F5A P2A F6A 177.9(3)
F6A P2A F1A 91.3(3)
F6A P2A F4A 88.4(2)
F1B P2B F2B 89.88(10)
F1B P2B F4B 89.86(10)
F3B P2B F1B 89.43(10)
F3B P2B F2B 89.55(9)
F3B P2B F4B 90.59(10)
F4B P2B F2B 179.70(12)
F5B P2B F1B 179.82(14)
F5B P2B F2B 90.13(10)
F5B P2B F3B 90.39(12)
F5B P2B F4B 90.13(11)
F5B P2B F6B 90.67(13)
F6B P2B F1B 89.51(11)
F6B P2B F2B 90.23(10)
F6B P2B F3B 178.92(13)
F6B P2B F4B 89.63(10)

loop_
_geom_bond_atom_site_label_1
_geom_bond_atom_site_label_2
_geom_bond_distance
P0AA F0AA 1.43(4)
P0AA F1AA 1.75(2)
P0AA F2AA 1.39(2)
P0AA F3AA 1.65(2)
P0AA F4AA 1.61(4)
P0AA F5AA 1.63(2)
F2A P2A 1.587(3)
P1A O1A 1.6580(18)
P1A O2A 1.6412(18)
P1A N1A 1.858(2)
P1A N2A 1.859(2)
P1A N3A 1.861(2)
P1A N4A 1.848(2)
O1A C37A 1.430(3)
O2A C38A 1.420(3)
N1A C1A 1.375(3)
N1A C4A 1.384(3)
N2A C5A 1.388(3)
N2A C8A 1.385(3)
N3A C11A 1.385(3)
N3A C14A 1.388(3)
N4A C15A 1.382(3)
N4A C18A 1.382(3)
C1A C2A 1.438(4)
C1A C20A 1.384(4)
C2A C3A 1.364(4)
C2A C21A 1.510(3)
C3A C4A 1.437(3)
C3A C23A 1.500(4)
C4A C5A 1.398(3)
C5A C6A 1.433(4)
C6A C7A 1.367(4)
C6A C25A 1.508(4)
C7A C8A 1.438(4)
C7A C27A 1.499(4)
C8A C9A 1.387(4)
C9A H9A 0.9500
C9A C10A 1.368(4)
C10A H10A 0.9500
C10A C11A 1.387(4)
C11A C12A 1.439(3)
C12A C13A 1.366(3)
C12A C29A 1.504(3)
C13A C14A 1.435(3)
C13A C31A 1.493(3)
C14A C15A 1.393(3)
C15A C16A 1.434(3)
C16A C17A 1.368(4)
C16A C33A 1.503(4)
C17A C18A 1.439(3)
C17A C35A 1.504(3)
C18A C19A 1.381(4)
C19A H19A 0.9500
C19A C20A 1.370(4)
C20A H20A 0.9500
C21A H21A 0.9900
C21A H21B 0.9900
C21A C22A 1.524(4)
C22A H22A 0.9800
C22A H22B 0.9800
C22A H22C 0.9800
C23A H23A 0.9900
C23A H23B 0.9900
C23A C24A 1.521(4)
C24A H24A 0.9800
C24A H24B 0.9800
C24A H24C 0.9800
C25A H25A 0.9900
C25A H25B 0.9900
C25A C26A 1.525(4)
C26A H26A 0.9800
C26A H26B 0.9800
C26A H26C 0.9800
C27A H27A 0.9900
C27A H27B 0.9900
C27A C28A 1.528(4)
C28A H28A 0.9800
C28A H28B 0.9800
C28A H28C 0.9800
C29A H29A 0.9900
C29A H29B 0.9900
C29A C30A 1.525(4)
C30A H30A 0.9800
C30A H30B 0.9800
C30A H30C 0.9800
C31A H31A 0.9900
C31A H31B 0.9900
C31A C32A 1.533(4)
C32A H32A 0.9800
C32A H32B 0.9800
C32A H32C 0.9800
C33A H33A 0.9900
C33A H33B 0.9900
C33A C34A 1.531(4)
C34A H34A 0.9800
C34A H34B 0.9800
C34A H34C 0.9800
C35A H35A 0.9900
C35A H35B 0.9900
C35A C36A 1.532(4)
C36A H36A 0.9800
C36A H36B 0.9800
C36A H36C 0.9800
C37A H37A 0.9800
C37A H37B 0.9800
C37A H37C 0.9800
C38A H38A 0.9800
C38A H38B 0.9800
C38A H38C 0.9800
P1B O1B 1.6363(18)
P1B O2B 1.6514(18)
P1B N1B 1.874(2)
P1B N2B 1.862(2)
P1B N3B 1.879(2)
P1B N4B 1.873(2)
O1B C37B 1.412(3)
O2B C38B 1.430(3)
N1B C1B 1.376(3)
N1B C4B 1.383(3)
N2B C5B 1.382(3)
N2B C8B 1.382(3)
N3B C11B 1.388(3)
N3B C14B 1.385(3)
N4B C15B 1.382(3)
N4B C18B 1.377(3)
C1B C2B 1.435(3)
C1B C20B 1.386(3)
C2B C3B 1.365(3)
C2B C21B 1.507(3)
C3B C4B 1.434(3)
C3B C23B 1.503(3)
C4B C5B 1.391(3)
C5B C6B 1.431(3)
C6B C7B 1.357(3)
C6B C25B 1.502(3)
C7B C8B 1.439(3)
C7B C27B 1.510(3)
C8B C9B 1.386(4)
C9B H9B 0.9500
C9B C10B 1.372(4)
C10B H10B 0.9500
C10B C11B 1.388(3)
C11B C12B 1.437(3)
C12B C13B 1.370(3)
C12B C29B 1.506(3)
C13B C14B 1.428(3)
C13B C31B 1.507(3)
C14B C15B 1.391(3)
C15B C16B 1.431(3)
C16B C17B 1.365(4)
C16B C33B 1.510(3)
C17B C18B 1.438(3)
C17B C35B 1.514(3)
C18B C19B 1.383(4)
C19B H19B 0.9500
C19B C20B 1.368(4)
C20B H20B 0.9500
C21B H21C 0.9900
C21B H21D 0.9900
C21B C22B 1.535(4)
C22B H22D 0.9800
C22B H22E 0.9800
C22B H22F 0.9800
C23B H23C 0.9900
C23B H23D 0.9900
C23B C24B 1.524(4)
C24B H24D 0.9800
C24B H24E 0.9800
C24B H24F 0.9800
C25B H25C 0.9900
C25B H25D 0.9900
C25B C26B 1.530(4)
C26B H26D 0.9800
C26B H26E 0.9800
C26B H26F 0.9800
C27B H27C 0.9900
C27B H27D 0.9900
C27B C28B 1.517(4)
C28B H28D 0.9800
C28B H28E 0.9800
C28B H28F 0.9800
C29B H29C 0.9900
C29B H29D 0.9900
C29B C30B 1.527(4)
C30B H30D 0.9800
C30B H30E 0.9800
C30B H30F 0.9800
C31B H31C 0.9900
C31B H31D 0.9900
C31B C32B 1.520(4)
C32B H32D 0.9800
C32B H32E 0.9800
C32B H32F 0.9800
C33B H33C 0.9900
C33B H33D 0.9900
C33B C34B 1.529(4)
C34B H34D 0.9800
C34B H34E 0.9800
C34B H34F 0.9800
C35B H35C 0.9900
C35B H35D 0.9900
C35B C36B 1.521(4)
C36B H36D 0.9800
C36B H36E 0.9800
C36B H36F 0.9800
C37B H37D 0.9800
C37B H37E 0.9800
C37B H37F 0.9800
C38B H38D 0.9800
C38B H38E 0.9800
C38B H38F 0.9800
P2A F1A 1.607(5)
P2A F3A 1.597(4)
P2A F4A 1.613(4)
P2A F5A 1.592(4)
P2A F6A 1.602(5)
P2B F1B 1.5963(19)
P2B F2B 1.5992(17)
P2B F3B 1.5953(17)
P2B F4B 1.5966(17)
P2B F5B 1.581(2)
P2B F6B 1.5937(18)
